data_7011073
loop_
_publ_author_name
'Yan Z. Voloshin'
'Oleg A. Varzatskii'
'Tatyana E. Kron'
'Vitaly K. Belsky'
'Valery E. Zavodnik'
'Nataly G. Strizhakova'
'Victor A. Nadtochenko'
'Vyacheslav A. Smirnov'

_publ_section_title
;
 Encapsulation of ruthenium(II) with macrobicyclic
 dioxime-functionalized ligands: on the way to new types of
 DNA-cleaving agents and probes
;
_journal_issue 6
_journal_name_full 'J. Chem. Soc., Dalton Trans.'
_journal_page_first 1203
_journal_page_last 1211
_journal_paper_doi 10.1039/b107172f
_journal_year 2002
_chemical_formula_sum 'C12 H18 B2 F2 N6 O6 Ru S6'
_chemical_formula_weight 695.37
_space_group_IT_number 14
_symmetry_cell_setting monoclinic
_symmetry_space_group_name_Hall '-P 2yn'
_symmetry_space_group_name_H-M 'P 1 21/n 1'
_atom_sites_solution_hydrogens difmap
_atom_sites_solution_primary direct
_atom_sites_solution_secondary difmap
_audit_creation_method SHELXL-97
_cell_angle_alpha 90.00
_cell_angle_beta 91.83(1)
_cell_angle_gamma 90.00
_cell_formula_units_Z 4
_cell_length_a 10.518(2)
_cell_length_b 12.157(2)
_cell_length_c 19.597(2)
_cell_measurement_reflns_used 24
_cell_measurement_temperature 293(2)
_cell_measurement_theta_max 12.8
_cell_measurement_theta_min 12.1
_cell_volume 2504.5(7)
_computing_structure_refinement 'SHELXL-97 (Sheldrick, 1997)'
_computing_structure_solution 'SHELXS-97 (Sheldrick, 1990)'
_diffrn_ambient_temperature 293(2)
_diffrn_measured_fraction_theta_full 0.088
_diffrn_measured_fraction_theta_max 0.088
_diffrn_measurement_device_type CAD4
_diffrn_measurement_method theta/2theta
_diffrn_radiation_monochromator filter
_diffrn_radiation_source 'fine-focus sealed tube'
_diffrn_radiation_type MoK\a
_diffrn_radiation_wavelength 0.71073
_diffrn_reflns_av_R_equivalents 0.0331
_diffrn_reflns_av_sigmaI/netI 0.0274
_diffrn_reflns_limit_h_max 12
_diffrn_reflns_limit_h_min 0
_diffrn_reflns_limit_k_max 14
_diffrn_reflns_limit_k_min 0
_diffrn_reflns_limit_l_max 23
_diffrn_reflns_limit_l_min -23
_diffrn_reflns_number 2927
_diffrn_reflns_theta_full 25.43
_diffrn_reflns_theta_max 25.43
_diffrn_reflns_theta_min 1.97
_diffrn_standards_decay_% .4
_diffrn_standards_interval_time 100
_diffrn_standards_number 3
_exptl_absorpt_coefficient_mu 1.183
_exptl_absorpt_correction_T_max 0.7484
_exptl_absorpt_correction_T_min 0.6619
_exptl_absorpt_correction_type none
_exptl_crystal_colour dark_red
_exptl_crystal_density_diffrn 1.844
_exptl_crystal_density_method 'not measured'
_exptl_crystal_description prism
_exptl_crystal_F_000 1392
_exptl_crystal_size_max 0.36
_exptl_crystal_size_mid 0.28
_exptl_crystal_size_min 0.26
_refine_diff_density_max 0.615
_refine_diff_density_min -0.402
_refine_diff_density_rms 0.003
_refine_ls_extinction_method none
_refine_ls_goodness_of_fit_ref 1.120
_refine_ls_hydrogen_treatment mixed
_refine_ls_matrix_type full
_refine_ls_number_parameters 388
_refine_ls_number_reflns 2744
_refine_ls_number_restraints 0
_refine_ls_restrained_S_all 1.120
_refine_ls_R_factor_all 0.0212
_refine_ls_R_factor_gt 0.0212
_refine_ls_shift/su_max 0.449
_refine_ls_shift/su_mean 0.269
_refine_ls_structure_factor_coef Fsqd
_refine_ls_weighting_details 'calc w=1/[\s^2^(Fo^2^)+(0.1000P)^2^+0.0000P] where P=(Fo^2^+2Fc^2^)/3'
_refine_ls_weighting_scheme calc
_refine_ls_wR_factor_gt 0.0558
_refine_ls_wR_factor_ref 0.0558
_reflns_number_gt 2744
_reflns_number_total 2927
_reflns_threshold_expression >2sigma(I)
_cod_data_source_file b107172f.txt
_cod_data_source_block No4
_cod_original_sg_symbol_H-M P2(1)/n
_cod_database_code 7011073

loop_
_symmetry_equiv_pos_as_xyz
'x, y, z'
'-x+1/2, y+1/2, -z+1/2'
'-x, -y, -z'
'x-1/2, -y-1/2, z-1/2'

loop_
_atom_site_label
_atom_site_type_symbol
_atom_site_fract_x
_atom_site_fract_y
_atom_site_fract_z
_atom_site_U_iso_or_equiv
_atom_site_adp_type
_atom_site_occupancy
_atom_site_symmetry_multiplicity
_atom_site_calc_flag
_atom_site_refinement_flags
_atom_site_disorder_assembly
_atom_site_disorder_group
Ru Ru 0.033301(2) 0.175182(4) 0.165100(2) 0.02541(3) Uani 1 1 d . . .
S1 S 0.023905(10) -0.19030(2) 0.117995(9) 0.05641(15) Uani 1 1 d . . .
S2 S -0.024192(8) 0.23153(2) 0.392101(6) 0.04871(10) Uani 1 1 d . . .
S3 S 0.428194(5) 0.282908(15) 0.108404(5) 0.05051(8) Uani 1 1 d . . .
S4 S -0.178386(7) -0.058782(14) 0.021307(5) 0.04798(8) Uani 1 1 d . . .
S5 S -0.215092(7) 0.383672(19) 0.299628(6) 0.04990(9) Uani 1 1 d . . .
S6 S 0.207208(7) 0.435982(13) 0.032001(5) 0.04363(8) Uani 1 1 d . . .
F1 F 0.323905(13) 0.00109(3) 0.287015(11) 0.04403(15) Uani 1 1 d . . .
F2 F -0.258916(13) 0.34860(3) 0.044193(11) 0.04024(13) Uani 1 1 d . . .
O1 O 0.180997(16) -0.02480(3) 0.197504(12) 0.03488(19) Uani 1 1 d . . .
O2 O 0.134061(14) 0.09228(3) 0.296793(11) 0.03548(15) Uani 1 1 d . . .
O3 O 0.298002(14) 0.14943(3) 0.215275(13) 0.03652(15) Uani 1 1 d . . .
O4 O -0.19589(2) 0.17555(5) 0.075297(14) 0.0357(3) Uani 1 1 d . . .
O5 O -0.172771(16) 0.33796(3) 0.152531(13) 0.03524(17) Uani 1 1 d . . .
O6 O -0.042286(15) 0.32276(3) 0.051240(13) 0.0338(2) Uani 1 1 d . . .
N1 N 0.086205(17) 0.01895(4) 0.156502(14) 0.02988(17) Uani 1 1 d . . .
N2 N 0.039694(17) 0.15362(4) 0.265579(15) 0.0293(2) Uani 1 1 d . . .
N3 N 0.217425(17) 0.20986(4) 0.173708(14) 0.0311(2) Uani 1 1 d . . .
N4 N -0.10822(2) 0.10987(6) 0.10847(2) 0.0287(3) Uani 1 1 d . . .
N5 N -0.087789(16) 0.28671(4) 0.196626(15) 0.02966(18) Uani 1 1 d . . .
N6 N 0.059493(15) 0.27525(4) 0.086007(13) 0.02863(18) Uani 1 1 d . . .
B1 B 0.23332(3) 0.05473(5) 0.24929(2) 0.0331(3) Uani 1 1 d . . .
B2 B -0.16565(3) 0.29544(9) 0.08122(3) 0.0336(6) Uani 1 1 d . . .
C1 C 0.01131(2) -0.04782(7) 0.12181(2) 0.0321(4) Uani 1 1 d . . .
C2 C -0.09554(3) 0.00783(8) 0.08770(2) 0.0299(4) Uani 1 1 d . . .
C3 C 0.267110(19) 0.27072(5) 0.125743(17) 0.0338(2) Uani 1 1 d . . .
C4 C 0.17131(2) 0.31962(4) 0.08022(2) 0.0323(3) Uani 1 1 d . . .
C5 C -0.02658(2) 0.22108(5) 0.303131(18) 0.0334(3) Uani 1 1 d . . .
C6 C -0.10619(2) 0.29551(4) 0.26275(2) 0.0320(3) Uani 1 1 d . . .
C7 C 0.18983(5) -0.21682(12) 0.11018(4) 0.0616(5) Uani 1 1 d . . .
C8 C -0.00467(5) 0.09266(8) 0.42124(3) 0.0644(4) Uani 1 1 d . . .
C9 C 0.50457(3) 0.30624(7) 0.19043(3) 0.0627(4) Uani 1 1 d . . .
C10 C -0.33859(3) -0.00953(12) 0.02276(4) 0.0628(5) Uani 1 1 d . . .
C11 C -0.18455(9) 0.51153(11) 0.25702(5) 0.0934(5) Uani 1 1 d . . .
C12 C 0.13587(4) 0.40699(11) -0.05080(3) 0.0496(4) Uani 1 1 d . . .
H71 H 0.1994(6) -0.2909(9) 0.0963(4) 0.103(3) Uiso 1 1 d . . .
H72 H 0.2252(4) -0.2009(5) 0.1509(3) 0.0751(18) Uiso 1 1 d . . .
H73 H 0.2257(5) -0.1790(7) 0.0761(3) 0.107(3) Uiso 1 1 d . . .
H81 H -0.0696(4) 0.0482(5) 0.3958(2) 0.0723(16) Uiso 1 1 d . . .
H82 H -0.0279(4) 0.1018(5) 0.4653(3) 0.0961(18) Uiso 1 1 d . . .
H83 H 0.0692(4) 0.0668(5) 0.4077(3) 0.0963(19) Uiso 1 1 d . . .
H91 H 0.4925(5) 0.2356(8) 0.2186(3) 0.116(3) Uiso 1 1 d . . .
H92 H 0.4533(7) 0.3643(9) 0.2157(3) 0.174(3) Uiso 1 1 d . . .
H93 H 0.5753(6) 0.3183(5) 0.1806(3) 0.120(2) Uiso 1 1 d . . .
H101 H -0.3775(4) -0.0227(5) 0.0705(3) 0.0961(19) Uiso 1 1 d . . .
H102 H -0.3851(5) -0.0539(5) -0.0056(3) 0.097(2) Uiso 1 1 d . . .
H103 H -0.3430(5) 0.0611(9) 0.0192(4) 0.089(3) Uiso 1 1 d . . .
H111 H -0.0941(6) 0.5268(6) 0.2617(3) 0.132(3) Uiso 1 1 d . . .
H112 H -0.2133(4) 0.5597(9) 0.2803(3) 0.066(2) Uiso 1 1 d . . .
H113 H -0.1982(7) 0.5127(7) 0.2058(4) 0.169(3) Uiso 1 1 d . . .
H121 H 0.1640(5) 0.3386(8) -0.0652(3) 0.080(3) Uiso 1 1 d . . .
H122 H 0.0398(4) 0.4094(5) -0.0521(2) 0.0772(14) Uiso 1 1 d . . .
H123 H 0.1655(4) 0.4587(7) -0.0835(2) 0.0598(17) Uiso 1 1 d . . .

loop_
_atom_site_aniso_label
_atom_site_aniso_U_11
_atom_site_aniso_U_22
_atom_site_aniso_U_33
_atom_site_aniso_U_23
_atom_site_aniso_U_13
_atom_site_aniso_U_12
Ru 0.02301(1) 0.02717(10) 0.02621(3) 0.00099(2) 0.00301(1) -0.00200(1)
S1 0.05602(5) 0.0315(5) 0.08164(13) -0.01249(16) 0.00101(6) -0.00106(8)
S2 0.05901(4) 0.0593(3) 0.02798(8) -0.00386(12) 0.00395(4) 0.01100(8)
S3 0.02797(2) 0.0748(3) 0.04916(7) 0.00627(9) 0.00797(3) -0.00998(4)
S4 0.05001(4) 0.0542(3) 0.03944(7) -0.01188(9) -0.00397(4) -0.01196(6)
S5 0.04502(3) 0.0643(3) 0.04104(8) -0.00509(11) 0.01099(4) 0.01910(6)
S6 0.04609(3) 0.0423(3) 0.04236(7) 0.00983(8) -0.00100(4) -0.01796(5)
F1 0.03585(7) 0.0502(5) 0.04574(14) 0.00763(18) -0.00297(8) 0.01008(11)
F2 0.03204(6) 0.0459(4) 0.04239(15) 0.00938(15) -0.00514(7) 0.00217(10)
O1 0.03418(8) 0.0310(6) 0.03939(17) 0.0003(2) -0.00081(9) 0.00706(13)
O2 0.03388(7) 0.0439(5) 0.02859(14) 0.00437(19) -0.00066(7) 0.00495(12)
O3 0.02609(6) 0.0425(5) 0.04077(17) 0.00832(18) -0.00279(8) -0.00215(11)
O4 0.02902(9) 0.0389(9) 0.0388(2) 0.0056(2) -0.00571(10) -0.00279(14)
O5 0.03115(7) 0.0411(6) 0.03355(19) 0.00160(17) 0.00194(9) 0.00779(11)
O6 0.03007(7) 0.0389(6) 0.03225(17) 0.00666(16) 0.00030(9) 0.00020(10)
N1 0.02902(8) 0.0283(6) 0.03252(18) -0.0005(2) 0.00384(9) 0.00077(14)
N2 0.02605(7) 0.0317(6) 0.0304(2) 0.0024(2) 0.00336(9) 0.00086(12)
N3 0.02696(7) 0.0358(7) 0.0304(2) 0.0001(2) 0.00007(9) -0.00199(12)
N4 0.02496(7) 0.0321(11) 0.0288(2) 0.0017(3) -0.00223(10) -0.00480(18)
N5 0.02587(6) 0.0301(6) 0.0331(2) 0.0037(2) 0.00192(9) 0.00213(12)
N6 0.02696(6) 0.0319(6) 0.02719(18) 0.0025(2) 0.00375(8) -0.00308(14)
B1 0.02903(10) 0.0370(9) 0.0332(3) 0.0022(4) -0.00012(13) 0.00112(17)
B2 0.02902(14) 0.037(2) 0.0349(3) 0.0045(4) 0.00272(14) -0.0020(2)
C1 0.03502(10) 0.0296(14) 0.0321(3) -0.0037(4) 0.00763(13) -0.0018(2)
C2 0.02901(10) 0.0332(14) 0.0278(3) -0.0003(4) 0.00469(12) -0.0078(2)
C3 0.02704(8) 0.0384(7) 0.0361(2) -0.0019(3) 0.00428(10) -0.00577(17)
C4 0.03205(10) 0.0325(9) 0.0326(2) -0.0036(2) 0.00517(12) -0.00414(14)
C5 0.03316(9) 0.0339(9) 0.0334(2) -0.0034(3) 0.00595(11) -0.00125(18)
C6 0.02484(7) 0.0382(9) 0.0332(3) -0.0029(3) 0.00330(11) -0.00013(13)
C7 0.0690(2) 0.0563(17) 0.0593(4) -0.0102(6) 0.0006(3) 0.0258(4)
C8 0.0714(2) 0.0793(13) 0.0438(4) 0.0187(5) 0.0218(2) 0.0237(4)
C9 0.03619(13) 0.0853(14) 0.0660(4) -0.0032(4) -0.00687(19) -0.0146(2)
C10 0.04620(18) 0.0588(17) 0.0820(5) 0.0025(6) -0.0190(2) -0.0160(3)
C11 0.1438(6) 0.0590(15) 0.0793(7) -0.0028(7) 0.0361(5) 0.0429(7)
C12 0.0620(2) 0.0488(14) 0.0379(3) 0.0063(5) 0.0028(2) -0.0116(4)

loop_
_atom_type_symbol
_atom_type_description
_atom_type_scat_dispersion_real
_atom_type_scat_dispersion_imag
_atom_type_scat_source
C C 0.0033 0.0016 'International Tables Vol C Tables 4.2.6.8 and 6.1.1.4'
H H 0.0000 0.0000 'International Tables Vol C Tables 4.2.6.8 and 6.1.1.4'
B B 0.0013 0.0007 'International Tables Vol C Tables 4.2.6.8 and 6.1.1.4'
N N 0.0061 0.0033 'International Tables Vol C Tables 4.2.6.8 and 6.1.1.4'
O O 0.0106 0.0060 'International Tables Vol C Tables 4.2.6.8 and 6.1.1.4'
F F 0.0171 0.0103 'International Tables Vol C Tables 4.2.6.8 and 6.1.1.4'
S S 0.1246 0.1234 'International Tables Vol C Tables 4.2.6.8 and 6.1.1.4'
Ru Ru -1.2594 0.8363 'International Tables Vol C Tables 4.2.6.8 and 6.1.1.4'

loop_
_geom_angle_atom_site_label_1
_geom_angle_atom_site_label_2
_geom_angle_atom_site_label_3
_geom_angle
_geom_angle_site_symmetry_1
_geom_angle_site_symmetry_3
_geom_angle_publ_flag
N5 Ru N3 117.745(18) . . ?
N5 Ru N2 77.403(15) . . ?
N3 Ru N2 86.656(14) . . ?
N5 Ru N1 150.277(13) . . ?
N3 Ru N1 86.278(16) . . ?
N2 Ru N1 87.549(15) . . ?
N5 Ru N4 88.28(2) . . ?
N3 Ru N4 147.319(15) . . ?
N2 Ru N4 120.044(19) . . ?
N1 Ru N4 77.19(2) . . ?
N5 Ru N6 86.033(17) . . ?
N3 Ru N6 77.174(14) . . ?
N2 Ru N6 148.134(17) . . ?
N1 Ru N6 118.066(16) . . ?
N4 Ru N6 85.96(2) . . ?
C1 S1 C7 105.04(5) . . ?
C5 S2 C8 104.32(3) . . ?
C3 S3 C9 104.38(2) . . ?
C2 S4 C10 106.34(4) . . ?
C6 S5 C11 102.10(4) . . ?
C4 S6 C12 103.75(4) . . ?
N1 O1 B1 113.15(4) . . ?
N2 O2 B1 113.54(3) . . ?
N3 O3 B1 113.20(2) . . ?
N4 O4 B2 113.16(4) . . ?
N5 O5 B2 112.37(4) . . ?
N6 O6 B2 112.77(4) . . ?
C1 N1 O1 118.69(5) . . ?
C1 N1 Ru 118.16(4) . . ?
O1 N1 Ru 121.49(3) . . ?
C5 N2 O2 118.59(3) . . ?
C5 N2 Ru 118.06(3) . . ?
O2 N2 Ru 121.05(2) . . ?
C3 N3 O3 118.26(2) . . ?
C3 N3 Ru 117.84(2) . . ?
O3 N3 Ru 121.35(3) . . ?
C2 N4 O4 118.51(4) . . ?
C2 N4 Ru 117.86(3) . . ?
O4 N4 Ru 120.80(5) . . ?
C6 N5 O5 117.91(3) . . ?
C6 N5 Ru 118.63(3) . . ?
O5 N5 Ru 121.92(2) . . ?
C4 N6 O6 118.24(4) . . ?
C4 N6 Ru 117.87(3) . . ?
O6 N6 Ru 121.013(19) . . ?
F1 B1 O2 107.50(3) . . ?
F1 B1 O1 107.26(4) . . ?
O2 B1 O1 111.83(3) . . ?
F1 B1 O3 106.87(3) . . ?
O2 B1 O3 112.19(4) . . ?
O1 B1 O3 110.88(3) . . ?
F2 B2 O6 107.90(5) . . ?
F2 B2 O5 106.08(5) . . ?
O6 B2 O5 111.39(4) . . ?
F2 B2 O4 105.83(4) . . ?
O6 B2 O4 112.03(5) . . ?
O5 B2 O4 113.14(5) . . ?
N1 C1 C2 113.20(7) . . ?
N1 C1 S1 126.56(4) . . ?
C2 C1 S1 120.12(5) . . ?
N4 C2 C1 112.40(5) . . ?
N4 C2 S4 128.10(5) . . ?
C1 C2 S4 119.16(6) . . ?
N3 C3 C4 112.65(2) . . ?
N3 C3 S3 126.61(3) . . ?
C4 C3 S3 120.32(3) . . ?
N6 C4 C3 112.83(4) . . ?
N6 C4 S6 126.38(3) . . ?
C3 C4 S6 120.38(3) . . ?
N2 C5 C6 112.98(3) . . ?
N2 C5 S2 127.74(4) . . ?
C6 C5 S2 119.25(4) . . ?
N5 C6 C5 112.62(4) . . ?
N5 C6 S5 125.15(3) . . ?
C5 C6 S5 122.22(3) . . ?

loop_
_geom_bond_atom_site_label_1
_geom_bond_atom_site_label_2
_geom_bond_distance
_geom_bond_site_symmetry_2
_geom_bond_publ_flag
Ru N5 1.9729(4) . ?
Ru N3 1.9839(4) . ?
Ru N2 1.9855(3) . ?
Ru N1 1.9878(5) . ?
Ru N4 1.9930(4) . ?
Ru N6 1.9964(4) . ?
S1 C1 1.7389(8) . ?
S1 C7 1.7861(6) . ?
S2 C5 1.7476(4) . ?
S2 C8 1.7920(9) . ?
S3 C3 1.7449(4) . ?
S3 C9 1.7963(6) . ?
S4 C2 1.7423(6) . ?
S4 C10 1.7893(7) . ?
S5 C6 1.7424(5) . ?
S5 C11 1.7982(14) . ?
S6 C4 1.7491(5) . ?
S6 C12 1.8006(6) . ?
F1 B1 1.3545(5) . ?
F2 B2 1.3642(7) . ?
O1 N1 1.3680(4) . ?
O1 B1 1.4939(6) . ?
O2 N2 1.3699(4) . ?
O2 B1 1.4924(5) . ?
O3 N3 1.3702(4) . ?
O3 B1 1.5039(6) . ?
O4 N4 1.3683(7) . ?
O4 B2 1.4956(10) . ?
O5 N5 1.3728(4) . ?
O5 B2 1.4941(6) . ?
O6 N6 1.3774(4) . ?
O6 B2 1.4791(5) . ?
N1 C1 1.3067(7) . ?
N2 C5 1.3164(6) . ?
N3 C3 1.3174(6) . ?
N4 C2 1.3137(10) . ?
N5 C6 1.3207(5) . ?
N6 C4 1.3022(4) . ?
C1 C2 1.4559(7) . ?
C3 C4 1.4516(5) . ?
C5 C6 1.4503(6) . ?
